data_4130058
loop_
_publ_author_name
'Zhai, Quan-Guo'
'Bu, Xianhui'
'Mao, Chengyu'
'Zhao, Xiang'
'Feng, Pingyun'

_publ_section_title
;
 Systematic and Dramatic Tuning on Gas Sorption Performance in
 Heterometallic Metal-Organic Frameworks.
;
_journal_issue 8
_journal_name_full 'Journal of the American Chemical Society'
_journal_page_first 2524
_journal_page_last 2527
_journal_paper_doi 10.1021/jacs.5b13491
_journal_volume 138
_journal_year 2016
_chemical_formula_sum 'C24 H16 In N3 Ni2 O16'
_chemical_formula_weight 834.64
_space_group_IT_number 218
_space_group_name_Hall 'P -4n 2 3'
_space_group_name_H-M_alt 'P -4 3 n'
_symmetry_cell_setting cubic
_symmetry_space_group_name_H-M 'P -4 3 n'
_atom_sites_solution_hydrogens geom
_atom_sites_solution_primary direct
_atom_sites_solution_secondary difmap
_audit_creation_method SHELXL-97
_cell_angle_alpha 90.00
_cell_angle_beta 90.00
_cell_angle_gamma 90.00
_cell_formula_units_Z 8
_cell_length_a 22.11520(10)
_cell_length_b 22.11520(10)
_cell_length_c 22.11520(10)
_cell_measurement_temperature 296(2)
_cell_volume 10816.15(8)
_computing_structure_refinement 'SHELXL-97 (Sheldrick, 1997)'
_computing_structure_solution 'SHELXS-97 (Sheldrick, 1990)'
_diffrn_ambient_temperature 296(2)
_diffrn_measured_fraction_theta_full 1.000
_diffrn_measured_fraction_theta_max 1.000
_diffrn_measurement_device_type 'Bruker APEXII'
_diffrn_radiation_monochromator graphite
_diffrn_radiation_source 'fine-focus sealed tube'
_diffrn_radiation_type MoK\a
_diffrn_radiation_wavelength 0.71073
_diffrn_reflns_av_R_equivalents 0.0479
_diffrn_reflns_av_sigmaI/netI 0.0208
_diffrn_reflns_limit_h_max 26
_diffrn_reflns_limit_h_min -26
_diffrn_reflns_limit_k_max 26
_diffrn_reflns_limit_k_min -22
_diffrn_reflns_limit_l_max 26
_diffrn_reflns_limit_l_min -26
_diffrn_reflns_number 45333
_diffrn_reflns_theta_full 25.50
_diffrn_reflns_theta_max 25.50
_diffrn_reflns_theta_min 1.30
_exptl_absorpt_coefficient_mu 1.156
_exptl_crystal_colour orange
_exptl_crystal_density_diffrn 1.025
_exptl_crystal_density_method 'not measured'
_exptl_crystal_description cubic
_exptl_crystal_F_000 3312
_exptl_crystal_size_max 0.4
_exptl_crystal_size_mid 0.4
_exptl_crystal_size_min 0.4
_refine_diff_density_max 0.583
_refine_diff_density_min -0.393
_refine_diff_density_rms '0.080 -------------------------------------'
_refine_ls_abs_structure_details 'Flack H D (1983), Acta Cryst. A39, 876-881'
_refine_ls_abs_structure_Flack 0.65(3)
_refine_ls_extinction_method none
_refine_ls_goodness_of_fit_ref 1.060
_refine_ls_hydrogen_treatment mixed
_refine_ls_matrix_type full
_refine_ls_number_parameters 139
_refine_ls_number_reflns 3383
_refine_ls_number_restraints 0
_refine_ls_restrained_S_all 1.060
_refine_ls_R_factor_all 0.0383
_refine_ls_R_factor_gt 0.0366
_refine_ls_shift/su_max 0.001
_refine_ls_shift/su_mean 0.000
_refine_ls_structure_factor_coef Fsqd
_refine_ls_weighting_details 'calc w=1/[\s^2^(Fo^2^)+(0.0569P)^2^+21.4174P] where P=(Fo^2^+2Fc^2^)/3'
_refine_ls_weighting_scheme calc
_refine_ls_wR_factor_gt 0.1033
_refine_ls_wR_factor_ref 0.1040
_reflns_number_gt 3251
_reflns_number_total 3383
_reflns_threshold_expression >2sigma(I)
_cod_data_source_file ja5b13491_si_002.cif
_cod_data_source_block CPM-200-In-Ni
_cod_depositor_comments
;
The following automatic conversions were performed:

data item '_symmetry_cell_setting' value 'Cubic' was changed to
'cubic' in accordance with the
/home/saulius/struct/COD-crude-data/automatic-downloads/DataCite-retrospective/ACS/depositions/lib/dictionaries/cif_core.dic
dictionary named 'cif_core.dic' version 2.4.2 last updated on
2011-04-26.

Automatic conversion script
Id: cif_fix_values 6909 2019-04-08 15:41:33Z antanas 
;
_cod_original_sg_symbol_H-M P-43n
_cod_database_code 4130058

loop_
_symmetry_equiv_pos_as_xyz
'x, y, z'
'-x, -y, z'
'-x, y, -z'
'x, -y, -z'
'z, x, y'
'z, -x, -y'
'-z, -x, y'
'-z, x, -y'
'y, z, x'
'-y, z, -x'
'y, -z, -x'
'-y, -z, x'
'y+1/2, x+1/2, z+1/2'
'-y+1/2, -x+1/2, z+1/2'
'y+1/2, -x+1/2, -z+1/2'
'-y+1/2, x+1/2, -z+1/2'
'x+1/2, z+1/2, y+1/2'
'-x+1/2, z+1/2, -y+1/2'
'-x+1/2, -z+1/2, y+1/2'
'x+1/2, -z+1/2, -y+1/2'
'z+1/2, y+1/2, x+1/2'
'z+1/2, -y+1/2, -x+1/2'
'-z+1/2, y+1/2, -x+1/2'
'-z+1/2, -y+1/2, x+1/2'

loop_
_atom_site_label
_atom_site_type_symbol
_atom_site_fract_x
_atom_site_fract_y
_atom_site_fract_z
_atom_site_U_iso_or_equiv
_atom_site_adp_type
_atom_site_occupancy
_atom_site_symmetry_multiplicity
_atom_site_calc_flag
_atom_site_refinement_flags
In1 In 0.239449(18) 0.306662(18) 0.177722(19) 0.01852(13) Uani 0.33 1 d P
Ni1 Ni 0.239449(18) 0.306662(18) 0.177722(19) 0.01852(13) Uani 0.67 1 d P
C1 C 0.2214(2) 0.60478(18) 0.30259(19) 0.0212(9) Uani 1 1 d .
C2 C 0.2074(2) 0.37407(18) 0.2917(2) 0.0233(9) Uani 1 1 d .
C3 C 0.2024(3) 0.43123(19) 0.3888(2) 0.0396(14) Uani 1 1 d .
H3A H 0.1985 0.3942 0.4083 0.047 Uiso 1 1 calc R
C4 C 0.2100(3) 0.53966(19) 0.39309(19) 0.0390(15) Uani 1 1 d .
H4A H 0.2120 0.5749 0.4159 0.047 Uiso 1 1 calc R
C5 C 0.2082(2) 0.43381(18) 0.32590(19) 0.0250(10) Uani 1 1 d .
C6 C 0.2027(3) 0.4842(2) 0.42146(19) 0.0467(17) Uani 1 1 d .
C7 C 0.2141(2) 0.54236(17) 0.33122(18) 0.0239(10) Uani 1 1 d .
C8 C 0.2153(2) 0.48978(18) 0.29765(19) 0.0231(10) Uani 1 1 d .
H8A H 0.2208 0.4916 0.2560 0.028 Uiso 1 1 calc R
O1 O 0.23843(17) 0.23843(17) 0.23843(17) 0.0245(11) Uani 1 3 d S
O2 O 0.19003(19) 0.32988(12) 0.32130(15) 0.0410(9) Uani 1 1 d .
O3 O 0.20578(17) 0.64817(12) 0.33543(14) 0.0303(8) Uani 1 1 d .
O4 O 0.24209(16) 0.60592(12) 0.25007(13) 0.0287(7) Uani 1 1 d .
O5 O 0.22276(15) 0.37645(13) 0.23812(13) 0.0264(7) Uani 1 1 d .
O6 O 0.2378(2) 0.37500(16) 0.11108(16) 0.0420(9) Uani 1 1 d .
N1 N 0.2012(3) 0.47728(17) 0.48678(17) 0.0480(14) Uani 1 1 d .

loop_
_atom_site_aniso_label
_atom_site_aniso_U_11
_atom_site_aniso_U_22
_atom_site_aniso_U_33
_atom_site_aniso_U_23
_atom_site_aniso_U_13
_atom_site_aniso_U_12
In1 0.0177(2) 0.0188(2) 0.0190(2) -0.00186(15) -0.00006(16) -0.00096(16)
Ni1 0.0177(2) 0.0188(2) 0.0190(2) -0.00186(15) -0.00006(16) -0.00096(16)
C1 0.033(2) 0.0126(19) 0.018(2) 0.0020(17) -0.0046(18) -0.0023(17)
C2 0.036(3) 0.013(2) 0.021(2) -0.0031(17) -0.0057(18) 0.0042(18)
C3 0.092(5) 0.0071(19) 0.020(2) 0.0017(17) 0.001(3) -0.008(2)
C4 0.099(5) 0.009(2) 0.0089(19) -0.0041(16) 0.000(2) 0.004(2)
C5 0.052(3) 0.0082(18) 0.0149(19) 0.0011(16) -0.0013(19) -0.0060(18)
C6 0.120(6) 0.012(2) 0.008(2) -0.0045(17) 0.004(3) 0.005(3)
C7 0.052(3) 0.0052(17) 0.0145(19) -0.0003(15) -0.0017(19) -0.0039(17)
C8 0.043(3) 0.0126(18) 0.014(2) -0.0021(16) -0.0071(19) 0.0029(17)
O1 0.0245(11) 0.0245(11) 0.0245(11) 0.0214(15) 0.0214(15) 0.0214(15)
O2 0.088(3) 0.0089(14) 0.0261(16) -0.0074(12) 0.016(2) -0.0107(17)
O3 0.063(2) 0.0041(13) 0.0238(16) 0.0030(12) 0.0118(16) 0.0012(14)
O4 0.057(2) 0.0125(13) 0.0162(15) 0.0007(11) 0.0049(14) -0.0025(14)
O5 0.051(2) 0.0131(14) 0.0147(15) -0.0028(12) 0.0048(14) 0.0041(13)
O6 0.060(2) 0.0304(19) 0.036(2) 0.0153(15) 0.0097(18) 0.0120(18)
N1 0.121(4) 0.0146(18) 0.0085(18) 0.0002(13) 0.003(2) 0.004(2)

loop_
_atom_type_symbol
_atom_type_description
_atom_type_scat_dispersion_real
_atom_type_scat_dispersion_imag
_atom_type_scat_source
C C 0.0033 0.0016 'International Tables Vol C Tables 4.2.6.8 and 6.1.1.4'
H H 0.0000 0.0000 'International Tables Vol C Tables 4.2.6.8 and 6.1.1.4'
N N 0.0061 0.0033 'International Tables Vol C Tables 4.2.6.8 and 6.1.1.4'
O O 0.0106 0.0060 'International Tables Vol C Tables 4.2.6.8 and 6.1.1.4'
Ni Ni 0.3393 1.1124 'International Tables Vol C Tables 4.2.6.8 and 6.1.1.4'
In In -0.7276 1.3100 'International Tables Vol C Tables 4.2.6.8 and 6.1.1.4'

loop_
_geom_angle_atom_site_label_1
_geom_angle_atom_site_label_2
_geom_angle_atom_site_label_3
_geom_angle
_geom_angle_site_symmetry_1
_geom_angle_site_symmetry_3
O1 In1 O2 92.34(16) . 9
O1 In1 O3 89.03(17) . 15_455
O2 In1 O3 178.50(13) 9 15_455
O1 In1 O4 93.40(14) . 19_554
O2 In1 O4 90.30(15) 9 19_554
O3 In1 O4 90.23(14) 15_455 19_554
O1 In1 O5 97.23(14) . .
O2 In1 O5 88.31(15) 9 .
O3 In1 O5 90.92(14) 15_455 .
O4 In1 O5 169.32(11) 19_554 .
O1 In1 O6 176.9(2) . .
O2 In1 O6 89.78(16) 9 .
O3 In1 O6 88.87(15) 15_455 .
O4 In1 O6 84.35(13) 19_554 .
O5 In1 O6 85.06(13) . .
O4 C1 O3 128.7(4) . .
O4 C1 C7 116.3(4) . .
O3 C1 C7 115.0(4) . .
O2 C2 O5 128.8(4) . .
O2 C2 C5 115.3(4) . .
O5 C2 C5 115.9(4) . .
C6 C3 C5 119.2(4) . .
C7 C4 C6 119.8(4) . .
C8 C5 C3 119.5(4) . .
C8 C5 C2 123.3(4) . .
C3 C5 C2 117.2(4) . .
C3 C6 C4 121.0(4) . .
C3 C6 N1 115.6(4) . .
C4 C6 N1 123.0(4) . .
C4 C7 C8 120.0(4) . .
C4 C7 C1 117.4(4) . .
C8 C7 C1 122.5(4) . .
C7 C8 C5 120.3(4) . .
Ni1 O1 In1 0.000(18) 5 5
Ni1 O1 Ni1 119.71(3) 5 9
In1 O1 Ni1 119.71(3) 5 9
Ni1 O1 In1 119.71(3) 5 9
In1 O1 In1 119.71(3) 5 9
Ni1 O1 In1 0.00(3) 9 9
Ni1 O1 In1 119.71(3) 5 .
In1 O1 In1 119.71(3) 5 .
Ni1 O1 In1 119.71(3) 9 .
In1 O1 In1 119.71(3) 9 .
C2 O2 Ni1 136.9(3) . 5
C2 O2 In1 136.9(3) . 5
Ni1 O2 In1 0.00(3) 5 5
C1 O3 Ni1 135.0(3) . 16
C1 O3 In1 135.0(3) . 16
Ni1 O3 In1 0.00(3) 16 16
C1 O4 Ni1 130.8(3) . 18
C1 O4 In1 130.8(3) . 18
Ni1 O4 In1 0.00(2) 18 18
C2 O5 In1 129.5(3) . .
N1 N1 C6 114.1(5) 4_566 .

loop_
_geom_bond_atom_site_label_1
_geom_bond_atom_site_label_2
_geom_bond_distance
_geom_bond_site_symmetry_2
In1 O1 2.0199(5) .
In1 O2 2.044(3) 9
In1 O3 2.058(3) 15_455
In1 O4 2.065(3) 19_554
In1 O5 2.074(3) .
In1 O6 2.111(3) .
C1 O4 1.248(5) .
C1 O3 1.252(5) .
C1 C7 1.527(5) .
C2 O2 1.237(5) .
C2 O5 1.235(5) .
C2 C5 1.522(6) .
C3 C6 1.376(6) .
C3 C5 1.397(6) .
C4 C7 1.373(6) .
C4 C6 1.387(6) .
C5 C8 1.395(6) .
C6 N1 1.453(6) .
C7 C8 1.380(6) .
O1 Ni1 2.0199(5) 5
O1 In1 2.0199(5) 5
O1 Ni1 2.0199(5) 9
O1 In1 2.0199(5) 9
O2 Ni1 2.044(3) 5
O2 In1 2.044(3) 5
O3 Ni1 2.058(3) 16
O3 In1 2.058(3) 16
O4 Ni1 2.065(3) 18
O4 In1 2.065(3) 18
N1 N1 1.162(7) 4_566
